data_4037759
loop_
_publ_author_name
'Tian, Dawei'
'Li, Qian'
'Zhao, Yifan'
'Wang, Zijia'
'Li, Wenbin'
'Xia, Shuling'
'Xing, Siyang'
'Zhu, Bolin'
'Zhang, Jianying'
'Cui, Chunming'

_publ_section_title
;
 Synthesis of bis-BN-naphthalene-fused Oxepins and Their Photoluminescence
 Including White-Light Emission.
;
_journal_name_full 'The Journal of organic chemistry'
_journal_paper_doi 10.1021/acs.joc.9b02594
_journal_year 2019
_chemical_formula_moiety 'C30 H20 B2 Cl2 N2 O'
_chemical_formula_sum 'C30 H20 B2 Cl2 N2 O'
_chemical_formula_weight 517.00
_space_group_crystal_system monoclinic
_space_group_IT_number 15
_space_group_name_Hall '-C 2yc'
_space_group_name_H-M_alt 'C 1 2/c 1'
_atom_sites_solution_hydrogens geom
_atom_sites_solution_primary dual
_audit_creation_date 2018-04-16
_audit_creation_method
;
Olex2 1.2-beta
(compiled 2018.04.03 svn.r3497 for OlexSys, GUI svn.r5486)
;
_cell_angle_alpha 90
_cell_angle_beta 97.718(2)
_cell_angle_gamma 90
_cell_formula_units_Z 4
_cell_length_a 13.7773(3)
_cell_length_b 22.8718(6)
_cell_length_c 7.77640(18)
_cell_measurement_reflns_used 3651
_cell_measurement_temperature 120.68(12)
_cell_measurement_theta_max 73.7510
_cell_measurement_theta_min 3.7590
_cell_volume 2428.24(10)
_computing_cell_refinement 'CrysAlisPro 1.171.39.32a (Rigaku OD, 2017)'
_computing_data_collection 'CrysAlisPro 1.171.39.32a (Rigaku OD, 2017)'
_computing_data_reduction 'CrysAlisPro 1.171.39.32a (Rigaku OD, 2017)'
_computing_molecular_graphics 'Olex2 (Dolomanov et al., 2009)'
_computing_publication_material 'Olex2 (Dolomanov et al., 2009)'
_computing_structure_refinement 'ShelXL (Sheldrick, 2015)'
_computing_structure_solution 'ShelXT (Sheldrick, 2015)'
_diffrn_ambient_environment N~2~
_diffrn_ambient_temperature 120.68(12)
_diffrn_detector 'CCD plate'
_diffrn_detector_area_resol_mean 5.2740
_diffrn_detector_type AtlasS2
_diffrn_measured_fraction_theta_full 0.999
_diffrn_measured_fraction_theta_max 0.999
_diffrn_measurement_details
;
List of Runs (angles in degrees, time in seconds):

  # Type    Start    End  Width  t~exp~   \w     \q     \k     \f   Frames
--------------------------------------------------------------------------
  1  \w   -115.00 -34.00   1.00    1.01    --  -41.49 -38.00-150.00   81
  2  \w   -110.00 -47.00   1.00    1.01    --  -41.49 -19.00 -90.00   63
  3  \w     39.00  97.00   1.00    1.01    --   41.49-125.00 150.00   58
  4  \w     39.00  71.00   1.00    1.01    --   41.49-125.00  60.00   32
  5  \w     98.00 163.00   1.00    4.02    --  107.08 125.00 -30.00   65
  6  \w     27.00 108.00   1.00    4.02    --  107.08 -95.00 -60.00   81
  7  \w    111.00 176.00   1.00    4.02    --  107.08 125.00 -90.00   65
  8  \w     80.00 178.00   1.00    4.02    --  107.08  30.00  60.00   98
  9  \w     29.00  88.00   1.00    4.02    --  107.08 -95.00  90.00   59
 10  \w     98.00 154.00   1.00    4.02    --  107.08  45.00 -30.00   56
;
_diffrn_measurement_device 'four-circle diffractometer'
_diffrn_measurement_device_type 'SuperNova, Dual, Cu at home/near, AtlasS2'
_diffrn_measurement_method '\w scans'
_diffrn_orient_matrix_type 'CrysAlisPro convention (1999,Acta A55,543-557)'
_diffrn_orient_matrix_UB_11 0.0968934000
_diffrn_orient_matrix_UB_12 -0.0282863000
_diffrn_orient_matrix_UB_13 -0.0352787000
_diffrn_orient_matrix_UB_21 0.0561918000
_diffrn_orient_matrix_UB_22 0.0551139000
_diffrn_orient_matrix_UB_23 0.0700947000
_diffrn_orient_matrix_UB_31 0.0135672000
_diffrn_orient_matrix_UB_32 -0.0264168000
_diffrn_orient_matrix_UB_33 0.1839170000
_diffrn_radiation_monochromator mirror
_diffrn_radiation_probe x-ray
_diffrn_radiation_type CuK\a
_diffrn_radiation_wavelength 1.54184
_diffrn_reflns_av_R_equivalents 0.0149
_diffrn_reflns_av_unetI/netI 0.0190
_diffrn_reflns_Laue_measured_fraction_full 0.999
_diffrn_reflns_Laue_measured_fraction_max 0.999
_diffrn_reflns_limit_h_max 14
_diffrn_reflns_limit_h_min -16
_diffrn_reflns_limit_k_max 26
_diffrn_reflns_limit_k_min -27
_diffrn_reflns_limit_l_max 9
_diffrn_reflns_limit_l_min -4
_diffrn_reflns_number 4541
_diffrn_reflns_point_group_measured_fraction_full 0.999
_diffrn_reflns_point_group_measured_fraction_max 0.999
_diffrn_reflns_theta_full 67.060
_diffrn_reflns_theta_max 67.060
_diffrn_reflns_theta_min 3.865
_diffrn_source 'micro-focus sealed X-ray tube'
_diffrn_source_type 'SuperNova (Cu) X-ray Source'
_exptl_absorpt_coefficient_mu 2.623
_exptl_absorpt_correction_T_max 1.00000
_exptl_absorpt_correction_T_min 0.56978
_exptl_absorpt_correction_type multi-scan
_exptl_absorpt_process_details
;
CrysAlisPro 1.171.39.32a (Rigaku Oxford Diffraction, 2017)
Empirical absorption correction using spherical harmonics,
 implemented in SCALE3 ABSPACK scaling algorithm.
;
_exptl_crystal_colour green
_exptl_crystal_colour_primary green
_exptl_crystal_density_diffrn 1.414
_exptl_crystal_description block
_exptl_crystal_F_000 1064
_exptl_crystal_size_max 0.25
_exptl_crystal_size_mid 0.22
_exptl_crystal_size_min 0.2
_refine_diff_density_max 0.187
_refine_diff_density_min -0.209
_refine_diff_density_rms 0.047
_refine_ls_extinction_method none
_refine_ls_goodness_of_fit_ref 1.061
_refine_ls_hydrogen_treatment constr
_refine_ls_matrix_type full
_refine_ls_number_parameters 168
_refine_ls_number_reflns 2167
_refine_ls_number_restraints 0
_refine_ls_restrained_S_all 1.061
_refine_ls_R_factor_all 0.0320
_refine_ls_R_factor_gt 0.0302
_refine_ls_shift/su_max 0.000
_refine_ls_shift/su_mean 0.000
_refine_ls_structure_factor_coef Fsqd
_refine_ls_weighting_details 'w=1/[\s^2^(Fo^2^)+(0.0422P)^2^+1.5867P] where P=(Fo^2^+2Fc^2^)/3'
_refine_ls_weighting_scheme calc
_refine_ls_wR_factor_gt 0.0777
_refine_ls_wR_factor_ref 0.0795
_reflns_Friedel_coverage 0.000
_reflns_number_gt 2038
_reflns_number_total 2167
_reflns_threshold_expression 'I > 2\s(I)'
_cod_data_source_file jo9b02594_si_002.cif
_cod_data_source_block a180410c
_cod_database_code 4037759
_shelx_shelxl_version_number 2014/7
_shelx_space_group_comment
;
The symmetry employed for this shelxl refinement is uniquely defined
by the following loop, which should always be used as a source of
symmetry information in preference to the above space-group names.
They are only intended as comments.
;
_reflns_odcompleteness_completeness 100.00
_reflns_odcompleteness_iscentric 1
_reflns_odcompleteness_theta 66.97
_olex2_refinement_description
;
1. Fixed Uiso
 At 1.2 times of:
  All C(H) groups, All N(H) groups
2.a Aromatic/amide H refined with riding coordinates:
 N1(H1), C3(H3), C6(H6), C7(H7), C8(H8), C9(H9), C11(H11), C12(H12), C14(H14),
 C15(H15)
;
_olex2_submission_special_instructions 'No special instructions were received'
_oxdiff_exptl_absorpt_empirical_details
;
Empirical correction (ABSPACK) includes:
- Absorption correction using spherical harmonics
- Frame scaling
;
_oxdiff_exptl_absorpt_empirical_full_max 1.587
_oxdiff_exptl_absorpt_empirical_full_min 0.683

loop_
_space_group_symop_operation_xyz
'x, y, z'
'-x, y, -z+1/2'
'x+1/2, y+1/2, z'
'-x+1/2, y+1/2, -z+1/2'
'-x, -y, -z'
'x, -y, z-1/2'
'-x+1/2, -y+1/2, -z'
'x+1/2, -y+1/2, z-1/2'

loop_
_atom_site_label
_atom_site_type_symbol
_atom_site_fract_x
_atom_site_fract_y
_atom_site_fract_z
_atom_site_U_iso_or_equiv
_atom_site_adp_type
_atom_site_occupancy
_atom_site_site_symmetry_order
_atom_site_calc_flag
_atom_site_refinement_flags_posn
_atom_site_refinement_flags_adp
_atom_site_refinement_flags_occupancy
Cl1 Cl 0.61591(3) 0.47467(2) 0.62847(5) 0.03013(13) Uani 1 1 d . . .
O1 O 0.5000 0.09320(6) 0.2500 0.0218(3) Uani 1 2 d S T P
N1 N 0.57708(8) 0.07791(5) 0.53542(15) 0.0213(3) Uani 1 1 d . . .
H1 H 0.5718 0.0413 0.5105 0.026 Uiso 1 1 calc R . .
C1 C 0.52268(9) 0.23449(6) 0.33392(17) 0.0178(3) Uani 1 1 d . . .
C2 C 0.55271(9) 0.18426(6) 0.44859(16) 0.0182(3) Uani 1 1 d . . .
C3 C 0.59309(9) 0.19569(6) 0.61647(17) 0.0205(3) Uani 1 1 d . . .
H3 H 0.5983 0.2347 0.6507 0.025 Uiso 1 1 calc R . .
C4 C 0.62796(9) 0.15223(6) 0.74328(17) 0.0209(3) Uani 1 1 d . . .
C5 C 0.62023(9) 0.09276(6) 0.70085(17) 0.0214(3) Uani 1 1 d . . .
C6 C 0.65722(10) 0.05035(7) 0.82248(18) 0.0264(3) Uani 1 1 d . . .
H6 H 0.6518 0.0109 0.7941 0.032 Uiso 1 1 calc R . .
C7 C 0.70174(11) 0.06727(7) 0.98443(19) 0.0296(3) Uani 1 1 d . . .
H7 H 0.7273 0.0390 1.0640 0.036 Uiso 1 1 calc R . .
C8 C 0.70883(10) 0.12625(8) 1.03016(18) 0.0291(3) Uani 1 1 d . . .
H8 H 0.7381 0.1373 1.1401 0.035 Uiso 1 1 calc R . .
C9 C 0.67203(10) 0.16809(7) 0.91096(18) 0.0255(3) Uani 1 1 d . . .
H9 H 0.6764 0.2074 0.9418 0.031 Uiso 1 1 calc R . .
C10 C 0.54570(9) 0.29368(6) 0.41335(16) 0.0185(3) Uani 1 1 d . . .
C11 C 0.47296(9) 0.32859(6) 0.46862(16) 0.0194(3) Uani 1 1 d . . .
H11 H 0.4094 0.3142 0.4620 0.023 Uiso 1 1 calc R . .
C12 C 0.49346(10) 0.38436(6) 0.53329(16) 0.0211(3) Uani 1 1 d . . .
H12 H 0.4442 0.4076 0.5680 0.025 Uiso 1 1 calc R . .
C13 C 0.58876(10) 0.40490(6) 0.54525(17) 0.0221(3) Uani 1 1 d . . .
C14 C 0.66305(10) 0.37108(6) 0.49448(17) 0.0240(3) Uani 1 1 d . . .
H14 H 0.7267 0.3854 0.5037 0.029 Uiso 1 1 calc R . .
C15 C 0.64126(10) 0.31540(6) 0.42951(17) 0.0220(3) Uani 1 1 d . . .
H15 H 0.6910 0.2922 0.3963 0.026 Uiso 1 1 calc R . .
B1 B 0.54071(10) 0.11861(7) 0.40291(19) 0.0191(3) Uani 1 1 d . . .

loop_
_atom_site_aniso_label
_atom_site_aniso_U_11
_atom_site_aniso_U_22
_atom_site_aniso_U_33
_atom_site_aniso_U_23
_atom_site_aniso_U_13
_atom_site_aniso_U_12
Cl1 0.0355(2) 0.02044(19) 0.0312(2) 0.00040(13) -0.00728(15) -0.00911(13)
O1 0.0229(7) 0.0207(7) 0.0207(6) 0.000 -0.0012(5) 0.000
N1 0.0201(5) 0.0215(6) 0.0217(6) 0.0011(5) 0.0006(4) 0.0004(4)
C1 0.0112(6) 0.0216(7) 0.0207(6) -0.0005(5) 0.0022(5) -0.0002(5)
C2 0.0106(5) 0.0245(7) 0.0193(6) 0.0011(5) 0.0014(5) 0.0007(5)
C3 0.0153(6) 0.0248(7) 0.0209(6) -0.0012(5) 0.0011(5) 0.0002(5)
C4 0.0125(6) 0.0309(7) 0.0191(6) 0.0021(6) 0.0017(5) 0.0023(5)
C5 0.0134(6) 0.0306(7) 0.0202(6) 0.0038(5) 0.0029(5) 0.0031(5)
C6 0.0232(7) 0.0307(8) 0.0255(7) 0.0065(6) 0.0038(6) 0.0063(6)
C7 0.0224(7) 0.0424(9) 0.0239(7) 0.0113(6) 0.0024(6) 0.0085(6)
C8 0.0185(7) 0.0482(9) 0.0194(7) 0.0032(6) -0.0015(5) 0.0031(6)
C9 0.0177(6) 0.0363(8) 0.0217(7) -0.0007(6) 0.0000(5) 0.0008(6)
C10 0.0171(6) 0.0226(7) 0.0149(6) 0.0011(5) -0.0017(5) -0.0008(5)
C11 0.0152(6) 0.0225(7) 0.0196(6) 0.0003(5) -0.0008(5) -0.0025(5)
C12 0.0213(6) 0.0211(7) 0.0198(6) 0.0007(5) -0.0014(5) 0.0006(5)
C13 0.0264(7) 0.0203(7) 0.0179(6) 0.0023(5) -0.0037(5) -0.0060(5)
C14 0.0177(6) 0.0315(8) 0.0213(6) 0.0025(6) -0.0026(5) -0.0083(6)
C15 0.0162(6) 0.0285(7) 0.0205(6) -0.0002(5) -0.0003(5) -0.0004(5)
B1 0.0127(6) 0.0246(8) 0.0199(7) 0.0013(6) 0.0019(5) 0.0002(6)

loop_
_atom_type_symbol
_atom_type_description
_atom_type_scat_dispersion_real
_atom_type_scat_dispersion_imag
_atom_type_scat_source
C C 0.0181 0.0091 'International Tables Vol C Tables 4.2.6.8 and 6.1.1.4'
H H 0.0000 0.0000 'International Tables Vol C Tables 4.2.6.8 and 6.1.1.4'
B B 0.0090 0.0039 'International Tables Vol C Tables 4.2.6.8 and 6.1.1.4'
Cl Cl 0.3639 0.7018 'International Tables Vol C Tables 4.2.6.8 and 6.1.1.4'
N N 0.0311 0.0180 'International Tables Vol C Tables 4.2.6.8 and 6.1.1.4'
O O 0.0492 0.0322 'International Tables Vol C Tables 4.2.6.8 and 6.1.1.4'

loop_
_geom_angle_atom_site_label_1
_geom_angle_atom_site_label_2
_geom_angle_atom_site_label_3
_geom_angle
_geom_angle_site_symmetry_1
B1 O1 B1 129.95(16) 2_655
C5 N1 H1 117.4 .
C5 N1 B1 125.14(12) .
B1 N1 H1 117.4 .
C1 C1 C2 129.02(7) 2_655
C1 C1 C10 115.82(7) 2_655
C2 C1 C10 115.16(11) .
C1 C2 B1 127.09(12) .
C3 C2 C1 118.02(12) .
C3 C2 B1 114.85(12) .
C2 C3 H3 117.4 .
C2 C3 C4 125.16(13) .
C4 C3 H3 117.4 .
C5 C4 C3 120.17(12) .
C5 C4 C9 118.52(13) .
C9 C4 C3 121.30(13) .
N1 C5 C4 117.81(12) .
N1 C5 C6 121.93(13) .
C4 C5 C6 120.25(13) .
C5 C6 H6 120.1 .
C7 C6 C5 119.89(15) .
C7 C6 H6 120.1 .
C6 C7 H7 119.6 .
C6 C7 C8 120.74(14) .
C8 C7 H7 119.6 .
C7 C8 H8 120.3 .
C9 C8 C7 119.48(14) .
C9 C8 H8 120.3 .
C4 C9 H9 119.5 .
C8 C9 C4 121.09(15) .
C8 C9 H9 119.5 .
C11 C10 C1 121.45(11) .
C11 C10 C15 118.46(12) .
C15 C10 C1 120.07(12) .
C10 C11 H11 119.4 .
C12 C11 C10 121.28(12) .
C12 C11 H11 119.4 .
C11 C12 H12 120.6 .
C13 C12 C11 118.76(12) .
C13 C12 H12 120.6 .
C12 C13 Cl1 119.29(11) .
C14 C13 Cl1 119.21(11) .
C14 C13 C12 121.50(13) .
C13 C14 H14 120.5 .
C13 C14 C15 119.03(12) .
C15 C14 H14 120.5 .
C10 C15 H15 119.5 .
C14 C15 C10 120.94(13) .
C14 C15 H15 119.5 .
O1 B1 N1 114.31(13) .
O1 B1 C2 128.91(13) .
N1 B1 C2 116.78(12) .

loop_
_geom_bond_atom_site_label_1
_geom_bond_atom_site_label_2
_geom_bond_distance
_geom_bond_site_symmetry_2
Cl1 C13 1.7435(14) .
O1 B1 1.3737(16) .
O1 B1 1.3737(16) 2_655
N1 H1 0.8600 .
N1 C5 1.3850(18) .
N1 B1 1.4284(19) .
C1 C1 1.369(3) 2_655
C1 C2 1.4789(18) .
C1 C10 1.5041(18) .
C2 C3 1.3738(18) .
C2 B1 1.547(2) .
C3 H3 0.9300 .
C3 C4 1.4368(19) .
C4 C5 1.400(2) .
C4 C9 1.4099(19) .
C5 C6 1.402(2) .
C6 H6 0.9300 .
C6 C7 1.380(2) .
C7 H7 0.9300 .
C7 C8 1.395(2) .
C8 H8 0.9300 .
C8 C9 1.381(2) .
C9 H9 0.9300 .
C10 C11 1.3935(19) .
C10 C15 1.3970(19) .
C11 H11 0.9300 .
C11 C12 1.3863(19) .
C12 H12 0.9300 .
C12 C13 1.386(2) .
C13 C14 1.382(2) .
C14 H14 0.9300 .
C14 C15 1.388(2) .
C15 H15 0.9300 .

loop_
_geom_torsion_atom_site_label_1
_geom_torsion_atom_site_label_2
_geom_torsion_atom_site_label_3
_geom_torsion_atom_site_label_4
_geom_torsion
_geom_torsion_site_symmetry_1
Cl1 C13 C14 C15 179.52(10) .
N1 C5 C6 C7 178.43(12) .
C1 C1 C2 C3 -176.79(16) 2_655
C1 C1 C2 B1 1.0(2) 2_655
C1 C1 C10 C11 75.80(18) 2_655
C1 C1 C10 C15 -102.72(17) 2_655
C1 C2 C3 C4 -178.61(11) .
C1 C2 B1 O1 -0.4(2) .
C1 C2 B1 N1 179.02(11) .
C1 C10 C11 C12 -176.55(12) .
C1 C10 C15 C14 176.77(12) .
C2 C1 C10 C11 -104.39(14) .
C2 C1 C10 C15 77.09(15) .
C2 C3 C4 C5 -1.4(2) .
C2 C3 C4 C9 177.43(12) .
C3 C2 B1 O1 177.39(11) .
C3 C2 B1 N1 -3.15(17) .
C3 C4 C5 N1 -0.90(18) .
C3 C4 C5 C6 177.82(12) .
C3 C4 C9 C8 -177.47(12) .
C4 C5 C6 C7 -0.2(2) .
C5 N1 B1 O1 -179.26(10) .
C5 N1 B1 C2 1.20(18) .
C5 C4 C9 C8 1.39(19) .
C5 C6 C7 C8 1.2(2) .
C6 C7 C8 C9 -0.9(2) .
C7 C8 C9 C4 -0.4(2) .
C9 C4 C5 N1 -179.77(11) .
C9 C4 C5 C6 -1.05(18) .
C10 C1 C2 C3 3.43(16) .
C10 C1 C2 B1 -178.81(11) .
C10 C11 C12 C13 -1.09(19) .
C11 C10 C15 C14 -1.8(2) .
C11 C12 C13 Cl1 -179.33(10) .
C11 C12 C13 C14 -0.1(2) .
C12 C13 C14 C15 0.3(2) .
C13 C14 C15 C10 0.7(2) .
C15 C10 C11 C12 2.00(19) .
B1 O1 B1 N1 -179.37(12) 2_655
B1 O1 B1 C2 0.10(10) 2_655
B1 N1 C5 C4 0.85(19) .
B1 N1 C5 C6 -177.84(12) .
B1 C2 C3 C4 3.36(18) .
